data_2103292
loop_
_publ_author_name
'Johansson, Maria H.'
'Otto, Stefanus'
'Oskarsson, \%Ake'

_publ_section_title
;
 Structures of <i>trans</i>-[PtCl~2~(PBz~3~)~2~],
 <i>trans</i>-[PtI~2~(PBz~3~)~2~],
 <i>trans</i>-[Pt(NCS)~2~(PBz~3~)~2~]&#x00B7;0.5C~6~H~6~ and
 <i>trans</i>-[PdI~2~(PBz~3~)~2~]
;
_journal_issue 2
_journal_name_full 'Acta Crystallographica Section B'
_journal_page_first 244
_journal_page_last 250
_journal_paper_doi 10.1107/S0108768101021395
_journal_volume 58
_journal_year 2002
_chemical_formula_moiety '[PtI2(PBz3)2]'
_chemical_formula_sum 'C42 H42 I2 P2 Pt'
_chemical_formula_weight 1057.59
_chemical_name_common trans-diiodobis(tribenzylphosphine)platinum(II)
_chemical_name_systematic
;
 ?
;
_space_group_IT_number 7
_symmetry_cell_setting monoclinic
_symmetry_space_group_name_Hall 'P -2yac'
_symmetry_space_group_name_H-M 'P 1 n 1'
_atom_sites_solution_hydrogens geom
_atom_sites_solution_primary direct
_atom_sites_solution_secondary difmap
_audit_creation_method SHELXL-97
_cell_angle_alpha 90.00
_cell_angle_beta 105.05(3)
_cell_angle_gamma 90.00
_cell_formula_units_Z 2
_cell_length_a 11.256(2)
_cell_length_b 9.985(2)
_cell_length_c 18.126(4)
_cell_measurement_reflns_used 6340
_cell_measurement_temperature 293(2)
_cell_measurement_theta_max 26.2
_cell_measurement_theta_min 2.4
_cell_volume 1967.3(7)
_computing_cell_refinement 'Bruker SMART'
_computing_data_collection 'Bruker SMART'
_computing_data_reduction 'Bruker SAINT'
_computing_molecular_graphics 'Bruker SHELXTL'
_computing_publication_material 'Bruker SHELXTL'
_computing_structure_refinement 'SHELXL-97 (Sheldrick, 1997)'
_computing_structure_solution 'SHELXS-97 (Sheldrick, 1990)'
_diffrn_ambient_temperature 293(2)
_diffrn_measured_fraction_theta_full 0.915
_diffrn_measured_fraction_theta_max 0.915
_diffrn_measurement_device_type 'Bruker SMART CCD'
_diffrn_measurement_method '\w scans'
_diffrn_radiation_monochromator graphite
_diffrn_radiation_source 'rotating anode'
_diffrn_radiation_type MoK\a
_diffrn_radiation_wavelength 0.71073
_diffrn_reflns_av_R_equivalents 0.0510
_diffrn_reflns_av_sigmaI/netI 0.0746
_diffrn_reflns_limit_h_max 15
_diffrn_reflns_limit_h_min -16
_diffrn_reflns_limit_k_max 14
_diffrn_reflns_limit_k_min -14
_diffrn_reflns_limit_l_max 26
_diffrn_reflns_limit_l_min -23
_diffrn_reflns_number 20794
_diffrn_reflns_theta_full 31.54
_diffrn_reflns_theta_max 31.54
_diffrn_reflns_theta_min 1.93
_diffrn_standards_decay_% 0.00
_exptl_absorpt_coefficient_mu 5.245
_exptl_absorpt_correction_T_max 0.605
_exptl_absorpt_correction_T_min 0.427
_exptl_absorpt_correction_type empirical
_exptl_absorpt_process_details 'absorption corrections using SADABS (Sheldrick, 1999)'
_exptl_crystal_colour orange
_exptl_crystal_density_diffrn 1.785
_exptl_crystal_density_method 'not measured'
_exptl_crystal_description prism
_exptl_crystal_F_000 1016
_exptl_crystal_size_max 0.30
_exptl_crystal_size_mid 0.07
_exptl_crystal_size_min 0.06
_refine_diff_density_max 1.034
_refine_diff_density_min -0.975
_refine_ls_abs_structure_details 'Flack H D (1983), Acta Cryst. A39, 876-881'
_refine_ls_abs_structure_Flack 0.449(5)
_refine_ls_extinction_method none
_refine_ls_goodness_of_fit_ref 0.900
_refine_ls_hydrogen_treatment 'H, riding model'
_refine_ls_matrix_type full
_refine_ls_number_parameters 425
_refine_ls_number_reflns 10810
_refine_ls_number_restraints 2
_refine_ls_restrained_S_all 0.900
_refine_ls_R_factor_all 0.0700
_refine_ls_R_factor_gt 0.0356
_refine_ls_shift/su_max 0.001
_refine_ls_shift/su_mean 0.000
_refine_ls_structure_factor_coef Fsqd
_refine_ls_weighting_details 'calc w=1/[\s^2^(Fo^2^)+(0.0271P)^2^] where P=(Fo^2^+2Fc^2^)/3'
_refine_ls_weighting_scheme calc
_refine_ls_wR_factor_gt 0.0632
_refine_ls_wR_factor_ref 0.0706
_reflns_number_gt 7389
_reflns_number_total 10810
_reflns_threshold_expression >2\s(I)
_cod_data_source_file ns0007.cif
_cod_data_source_block 2
_cod_depositor_comments
;
The following automatic conversions were performed:
'_symmetry_cell_setting' value 'Monoclinic' changed to 'monoclinic'
according to '/home/saulius/struct/CIF-dictionaries/cif_core.dic'
dictionary named 'cif_core.dic' version 2.4.1 from 2010-06-29.

Automatic conversion script
Id: cif_fix_enum 1527 2010-12-29 10:47:43Z saulius 

The following automatic conversions were performed:

'_symmetry_cell_setting' value 'Monoclinic' changed to 'monoclinic'
according to /home/saulius/struct/CIF-dictionaries/cif_core.dic
dictionary named 'cif_core.dic' version 2.4.1 from 2010-06-29.

Automatic conversion script
Id: cif_fix_values 1715 2011-07-08 13:25:40Z adriana 
;
_cod_original_sg_symbol_H-M Pn
_cod_database_code 2103292
_cod_database_fobs_code 2103292

loop_
_symmetry_equiv_pos_as_xyz
'x, y, z'
'x+1/2, -y, z+1/2'

loop_
_atom_site_label
_atom_site_fract_x
_atom_site_fract_y
_atom_site_fract_z
_atom_site_U_iso_or_equiv
_atom_site_adp_type
_atom_site_calc_flag
_atom_site_refinement_flags
_atom_site_occupancy
_atom_site_type_symbol
Pt -0.89149(3) -0.90344(2) -0.013556(19) 0.03432(6) Uani d . 1 Pt
I1 -1.01257(3) -0.98630(6) -0.14889(2) 0.06096(16) Uani d . 1 I
I2 -0.77027(3) -0.81999(6) 0.12146(2) 0.05836(16) Uani d . 1 I
P1 -0.70173(16) -0.9383(2) -0.03909(11) 0.0364(4) Uani d . 1 P
P2 -1.08200(17) -0.8682(2) 0.01176(11) 0.0369(4) Uani d . 1 P
C11 -0.7033(6) -1.0094(8) -0.1327(4) 0.0430(17) Uani d . 1 C
H11A -0.7457 -1.0948 -0.1375 0.052 Uiso calc R 1 H
H11B -0.7517 -0.9506 -0.1717 0.052 Uiso calc R 1 H
C111 -0.5801(7) -1.0315(9) -0.1499(4) 0.0448(19) Uani d . 1 C
C112 -0.5130(8) -1.1501(9) -0.1263(5) 0.056(2) Uani d . 1 C
H112 -0.5423 -1.2117 -0.0968 0.068 Uiso calc R 1 H
C113 -0.4067(7) -1.1766(11) -0.1457(5) 0.067(3) Uani d . 1 C
H113 -0.3639 -1.2554 -0.1292 0.081 Uiso calc R 1 H
C114 -0.3624(8) -1.0879(13) -0.1892(5) 0.077(3) Uani d . 1 C
H114 -0.2904 -1.1069 -0.2032 0.092 Uiso calc R 1 H
C115 -0.4242(9) -0.9705(13) -0.2123(5) 0.076(3) Uani d . 1 C
H115 -0.3929 -0.9097 -0.2413 0.092 Uiso calc R 1 H
C116 -0.5336(8) -0.9409(10) -0.1928(4) 0.059(2) Uani d . 1 C
H116 -0.5747 -0.8609 -0.2086 0.071 Uiso calc R 1 H
C12 -0.6078(6) -0.7875(7) -0.0323(4) 0.0401(16) Uani d . 1 C
H12A -0.6011 -0.7483 0.0176 0.048 Uiso calc R 1 H
H12B -0.5257 -0.8154 -0.0334 0.048 Uiso calc R 1 H
C121 -0.6468(6) -0.6771(7) -0.0909(4) 0.0408(17) Uani d . 1 C
C122 -0.5555(9) -0.6013(8) -0.1111(5) 0.052(2) Uani d . 1 C
H122 -0.4735 -0.6242 -0.0906 0.063 Uiso calc R 1 H
C123 -0.5826(9) -0.4951(9) -0.1599(5) 0.063(2) Uani d . 1 C
H123 -0.5190 -0.4479 -0.1720 0.075 Uiso calc R 1 H
C124 -0.7020(9) -0.4567(9) -0.1913(5) 0.064(2) Uani d . 1 C
H124 -0.7206 -0.3831 -0.2237 0.077 Uiso calc R 1 H
C125 -0.7945(8) -0.5321(10) -0.1729(5) 0.069(2) Uani d . 1 C
H125 -0.8765 -0.5104 -0.1947 0.083 Uiso calc R 1 H
C126 -0.7660(7) -0.6387(9) -0.1227(5) 0.058(2) Uani d . 1 C
H126 -0.8295 -0.6855 -0.1101 0.070 Uiso calc R 1 H
C13 -0.5907(7) -1.0399(8) 0.0320(4) 0.0469(19) Uani d . 1 C
H13A -0.5219 -1.0582 0.0106 0.056 Uiso calc R 1 H
H13B -0.5596 -0.9831 0.0763 0.056 Uiso calc R 1 H
C131 -0.6256(7) -1.1689(8) 0.0608(4) 0.0470(18) Uani d . 1 C
C132 -0.5865(8) -1.1954(10) 0.1379(5) 0.076(3) Uani d . 1 C
H132 -0.5442 -1.1295 0.1706 0.091 Uiso calc R 1 H
C133 -0.6085(10) -1.3170(12) 0.1679(7) 0.087(4) Uani d . 1 C
H133 -0.5847 -1.3294 0.2205 0.105 Uiso calc R 1 H
C134 -0.6626(11) -1.4162(11) 0.1237(8) 0.080(4) Uani d . 1 C
H134 -0.6714 -1.4997 0.1444 0.096 Uiso calc R 1 H
C135 -0.7057(11) -1.3935(9) 0.0463(8) 0.078(3) Uani d . 1 C
H135 -0.7484 -1.4602 0.0144 0.094 Uiso calc R 1 H
C136 -0.6847(8) -1.2702(9) 0.0164(5) 0.059(2) Uani d . 1 C
H136 -0.7122 -1.2567 -0.0361 0.071 Uiso calc R 1 H
C21 -1.0801(7) -0.7913(8) 0.1046(4) 0.0517(19) Uani d . 1 C
H21A -1.0361 -0.8509 0.1447 0.062 Uiso calc R 1 H
H21B -1.0334 -0.7086 0.1093 0.062 Uiso calc R 1 H
C211 -1.2049(7) -0.7597(8) 0.1191(4) 0.0431(18) Uani d . 1 C
C212 -1.2625(7) -0.6389(10) 0.0952(5) 0.053(2) Uani d . 1 C
H212 -1.2269 -0.5780 0.0685 0.063 Uiso calc R 1 H
C213 -1.3737(8) -0.6091(9) 0.1112(5) 0.063(2) Uani d . 1 C
H213 -1.4147 -0.5302 0.0929 0.076 Uiso calc R 1 H
C214 -1.4226(7) -0.6941(11) 0.1533(5) 0.066(2) Uani d . 1 C
H214 -1.4951 -0.6709 0.1656 0.079 Uiso calc R 1 H
C215 -1.3664(8) -0.8159(10) 0.1785(4) 0.061(2) Uani d . 1 C
H215 -1.4010 -0.8747 0.2069 0.073 Uiso calc R 1 H
C216 -1.2575(7) -0.8470(9) 0.1602(4) 0.054(2) Uani d . 1 C
H216 -1.2192 -0.9284 0.1760 0.065 Uiso calc R 1 H
C22 -1.1730(7) -1.0203(7) 0.0088(4) 0.0458(18) Uani d . 1 C
H22A -1.2531 -0.9934 0.0142 0.055 Uiso calc R 1 H
H22B -1.1859 -1.0580 -0.0420 0.055 Uiso calc R 1 H
C221 -1.1279(7) -1.1321(8) 0.0650(4) 0.0456(18) Uani d . 1 C
C222 -1.2090(9) -1.1890(9) 0.1017(5) 0.061(2) Uani d . 1 C
H222 -1.2884 -1.1555 0.0938 0.073 Uiso calc R 1 H
C223 -1.1697(10) -1.2977(10) 0.1509(5) 0.078(3) Uani d . 1 C
H223 -1.2237 -1.3383 0.1751 0.093 Uiso calc R 1 H
C224 -1.0521(12) -1.3438(11) 0.1630(6) 0.083(3) Uani d . 1 C
H224 -1.0266 -1.4157 0.1959 0.100 Uiso calc R 1 H
C225 -0.9726(10) -1.2878(10) 0.1287(6) 0.084(3) Uani d . 1 C
H225 -0.8930 -1.3210 0.1374 0.100 Uiso calc R 1 H
C226 -1.0098(8) -1.1798(8) 0.0800(5) 0.061(2) Uani d . 1 C
H226 -0.9539 -1.1392 0.0572 0.073 Uiso calc R 1 H
C23 -1.1942(6) -0.7745(8) -0.0605(4) 0.0460(18) Uani d . 1 C
H23A -1.2208 -0.8326 -0.1046 0.055 Uiso calc R 1 H
H23B -1.2653 -0.7600 -0.0406 0.055 Uiso calc R 1 H
C231 -1.1615(7) -0.6398(8) -0.0896(4) 0.0445(18) Uani d . 1 C
C232 -1.2361(8) -0.5949(9) -0.1583(5) 0.065(2) Uani d . 1 C
H232 -1.3000 -0.6488 -0.1855 0.078 Uiso calc R 1 H
C233 -1.2170(12) -0.4705(11) -0.1873(6) 0.087(3) Uani d . 1 C
H233 -1.2696 -0.4396 -0.2325 0.104 Uiso calc R 1 H
C234 -1.1172(12) -0.3912(10) -0.1477(8) 0.087(4) Uani d . 1 C
H234 -1.1006 -0.3096 -0.1677 0.104 Uiso calc R 1 H
C235 -1.0470(11) -0.4349(11) -0.0810(7) 0.084(3) Uani d . 1 C
H235 -0.9840 -0.3801 -0.0537 0.101 Uiso calc R 1 H
C236 -1.0642(9) -0.5586(9) -0.0508(6) 0.075(3) Uani d . 1 C
H236 -1.0116 -0.5873 -0.0051 0.090 Uiso calc R 1 H

loop_
_atom_site_aniso_label
_atom_site_aniso_U_11
_atom_site_aniso_U_22
_atom_site_aniso_U_33
_atom_site_aniso_U_12
_atom_site_aniso_U_13
_atom_site_aniso_U_23
Pt 0.03111(10) 0.03849(11) 0.03231(10) -0.00346(12) 0.00634(7) -0.00171(12)
I1 0.0390(3) 0.0993(5) 0.0427(3) -0.0116(3) 0.0073(2) -0.0208(3)
I2 0.0401(3) 0.0908(5) 0.0428(3) -0.0121(3) 0.0085(2) -0.0192(3)
P1 0.0309(10) 0.0401(10) 0.0367(10) -0.0026(9) 0.0059(8) -0.0024(10)
P2 0.0327(10) 0.0429(10) 0.0341(10) -0.0015(10) 0.0069(8) -0.0005(10)
C11 0.035(4) 0.060(5) 0.035(4) 0.000(4) 0.010(3) -0.003(4)
C111 0.035(4) 0.056(5) 0.042(4) -0.001(4) 0.008(3) -0.015(4)
C112 0.058(5) 0.055(5) 0.060(5) -0.011(4) 0.023(4) -0.011(4)
C113 0.047(5) 0.088(7) 0.072(5) 0.007(5) 0.024(4) -0.025(5)
C114 0.042(5) 0.128(10) 0.063(6) -0.026(6) 0.018(4) -0.037(6)
C115 0.065(6) 0.121(9) 0.051(5) -0.040(6) 0.029(5) -0.016(6)
C116 0.070(6) 0.073(6) 0.035(4) -0.008(5) 0.015(4) -0.003(4)
C12 0.031(4) 0.045(4) 0.043(4) -0.002(3) 0.008(3) 0.002(3)
C121 0.045(4) 0.041(4) 0.038(4) -0.004(3) 0.013(3) -0.002(3)
C122 0.056(5) 0.042(5) 0.062(5) -0.006(4) 0.021(4) -0.002(4)
C123 0.070(6) 0.050(5) 0.070(6) -0.010(4) 0.021(5) 0.006(4)
C124 0.089(7) 0.048(5) 0.052(5) -0.002(5) 0.015(5) 0.007(4)
C125 0.062(5) 0.071(6) 0.063(5) 0.006(5) -0.002(4) 0.009(5)
C126 0.042(4) 0.069(6) 0.060(5) -0.006(4) 0.008(4) 0.003(4)
C13 0.047(4) 0.053(5) 0.038(4) 0.000(4) 0.006(3) -0.006(4)
C131 0.041(4) 0.049(5) 0.050(4) 0.005(3) 0.008(3) 0.003(4)
C132 0.074(6) 0.066(6) 0.071(5) -0.021(5) -0.012(5) 0.030(5)
C133 0.077(7) 0.087(8) 0.085(7) 0.012(6) -0.001(6) 0.032(6)
C134 0.076(8) 0.056(7) 0.107(10) 0.017(5) 0.022(7) 0.027(6)
C135 0.085(7) 0.047(6) 0.108(9) -0.016(5) 0.035(6) -0.026(5)
C136 0.078(6) 0.051(5) 0.051(5) -0.009(4) 0.020(4) -0.004(4)
C21 0.045(4) 0.060(5) 0.048(4) 0.008(4) 0.007(4) -0.002(4)
C211 0.041(4) 0.052(5) 0.036(4) -0.001(4) 0.010(3) -0.010(4)
C212 0.050(5) 0.054(5) 0.056(5) -0.001(4) 0.015(4) -0.006(4)
C213 0.051(5) 0.065(6) 0.072(5) 0.011(4) 0.011(4) -0.010(5)
C214 0.032(4) 0.102(8) 0.064(5) -0.003(5) 0.014(4) -0.025(6)
C215 0.061(5) 0.076(7) 0.044(4) -0.013(5) 0.010(4) -0.015(4)
C216 0.051(5) 0.065(5) 0.047(4) -0.003(4) 0.014(4) -0.009(4)
C22 0.046(4) 0.047(5) 0.044(4) -0.008(4) 0.011(3) -0.004(4)
C221 0.053(5) 0.045(5) 0.040(4) -0.008(4) 0.015(4) -0.007(3)
C222 0.074(6) 0.048(5) 0.064(5) -0.008(5) 0.022(5) -0.004(4)
C223 0.106(9) 0.063(6) 0.074(6) -0.021(6) 0.041(6) 0.007(5)
C224 0.118(10) 0.060(7) 0.074(7) 0.001(6) 0.029(7) 0.012(5)
C225 0.100(8) 0.059(6) 0.097(7) 0.024(6) 0.036(6) 0.022(6)
C226 0.072(6) 0.044(5) 0.075(6) 0.009(4) 0.034(5) 0.008(4)
C23 0.033(4) 0.057(5) 0.042(4) 0.004(3) 0.000(3) 0.003(4)
C231 0.047(4) 0.046(4) 0.040(4) 0.006(3) 0.010(3) 0.002(3)
C232 0.067(5) 0.061(5) 0.059(5) 0.004(5) 0.003(4) 0.006(4)
C233 0.105(9) 0.074(7) 0.080(7) 0.022(7) 0.022(6) 0.037(6)
C234 0.099(10) 0.045(7) 0.127(12) 0.019(6) 0.048(9) 0.022(6)
C235 0.084(8) 0.058(6) 0.103(9) -0.011(6) 0.011(7) 0.008(6)
C236 0.060(5) 0.060(6) 0.092(7) -0.006(5) -0.005(5) 0.011(5)

loop_
_atom_type_symbol
_atom_type_description
_atom_type_scat_dispersion_real
_atom_type_scat_dispersion_imag
_atom_type_scat_source
C C 0.0033 0.0016 'International Tables Vol C Tables 4.2.6.8 and 6.1.1.4'
H H 0.0000 0.0000 'International Tables Vol C Tables 4.2.6.8 and 6.1.1.4'
P P 0.1023 0.0942 'International Tables Vol C Tables 4.2.6.8 and 6.1.1.4'
I I -0.4742 1.8119 'International Tables Vol C Tables 4.2.6.8 and 6.1.1.4'
Pt Pt -1.7033 8.3905 'International Tables Vol C Tables 4.2.6.8 and 6.1.1.4'

loop_
_geom_angle_atom_site_label_1
_geom_angle_atom_site_label_2
_geom_angle_atom_site_label_3
_geom_angle
P1 Pt P2 179.86(9)
P1 Pt I2 87.19(5)
P2 Pt I2 92.92(5)
P1 Pt I1 92.74(5)
P2 Pt I1 87.15(5)
I2 Pt I1 179.81(2)
C12 P1 C11 104.4(4)
C12 P1 C13 97.5(3)
C11 P1 C13 106.0(4)
C12 P1 Pt 114.1(3)
C11 P1 Pt 116.9(2)
C13 P1 Pt 115.6(3)
C22 P2 C23 97.3(3)
C22 P2 C21 104.3(4)
C23 P2 C21 106.5(4)
C22 P2 Pt 114.0(3)
C23 P2 Pt 115.9(3)
C21 P2 Pt 116.6(3)
C111 C11 P1 117.2(5)
C116 C111 C112 118.0(8)
C116 C111 C11 121.4(8)
C112 C111 C11 120.5(8)
C113 C112 C111 121.6(9)
C112 C113 C114 120.1(10)
C113 C114 C115 119.9(9)
C114 C115 C116 120.9(9)
C111 C116 C115 119.4(9)
C121 C12 P1 119.7(5)
C126 C121 C122 116.3(7)
C126 C121 C12 124.9(7)
C122 C121 C12 118.6(7)
C123 C122 C121 122.4(8)
C122 C123 C124 121.1(8)
C123 C124 C125 117.6(8)
C126 C125 C124 120.9(8)
C121 C126 C125 121.8(8)
C131 C13 P1 122.0(5)
C136 C131 C132 116.0(8)
C136 C131 C13 125.0(7)
C132 C131 C13 118.7(7)
C131 C132 C133 121.8(9)
C134 C133 C132 121.6(11)
C133 C134 C135 118.6(10)
C134 C135 C136 119.4(9)
C131 C136 C135 122.4(9)
C211 C21 P2 116.7(5)
C216 C211 C212 119.2(8)
C216 C211 C21 120.4(7)
C212 C211 C21 120.2(7)
C211 C212 C213 119.7(9)
C214 C213 C212 120.3(9)
C213 C214 C215 121.2(8)
C216 C215 C214 118.2(9)
C211 C216 C215 121.3(9)
C221 C22 P2 120.5(5)
C226 C221 C222 119.3(8)
C226 C221 C22 121.9(7)
C222 C221 C22 118.7(8)
C221 C222 C223 119.0(9)
C224 C223 C222 119.7(9)
C225 C224 C223 121.5(10)
C224 C225 C226 119.5(10)
C221 C226 C225 120.8(9)
C231 C23 P2 121.1(5)
C232 C231 C236 118.6(8)
C232 C231 C23 116.9(7)
C236 C231 C23 124.5(7)
C231 C232 C233 120.9(9)
C232 C233 C234 119.5(10)
C235 C234 C233 119.0(11)
C234 C235 C236 122.6(11)
C235 C236 C231 119.4(9)

loop_
_geom_bond_atom_site_label_1
_geom_bond_atom_site_label_2
_geom_bond_distance
Pt P1 2.3262(19)
Pt P2 2.333(2)
Pt I2 2.6099(9)
Pt I1 2.6122(9)
P1 C12 1.826(7)
P1 C11 1.835(7)
P1 C13 1.848(7)
P2 C22 1.825(7)
P2 C23 1.825(7)
P2 C21 1.846(8)
C11 C111 1.515(10)
C111 C116 1.382(11)
C111 C112 1.410(12)
C112 C113 1.357(11)
C113 C114 1.364(13)
C114 C115 1.372(14)
C115 C116 1.397(13)
C12 C121 1.515(9)
C121 C126 1.371(10)
C121 C122 1.399(11)
C122 C123 1.364(12)
C123 C124 1.372(12)
C124 C125 1.394(12)
C125 C126 1.384(12)
C13 C131 1.481(10)
C131 C136 1.354(11)
C131 C132 1.377(10)
C132 C133 1.379(13)
C133 C134 1.318(14)
C134 C135 1.380(15)
C135 C136 1.391(13)
C21 C211 1.527(10)
C211 C216 1.378(11)
C211 C212 1.384(11)
C212 C213 1.389(11)
C213 C214 1.350(12)
C214 C215 1.392(13)
C215 C216 1.385(11)
C22 C221 1.508(10)
C221 C226 1.372(11)
C221 C222 1.382(12)
C222 C223 1.402(13)
C223 C224 1.365(14)
C224 C225 1.337(13)
C225 C226 1.388(11)
C23 C231 1.524(10)
C231 C232 1.384(10)
C231 C236 1.397(11)
C232 C233 1.387(13)
C233 C234 1.409(15)
C234 C235 1.335(15)
C235 C236 1.385(13)

loop_
_geom_torsion_atom_site_label_1
_geom_torsion_atom_site_label_2
_geom_torsion_atom_site_label_3
_geom_torsion_atom_site_label_4
_geom_torsion
I1 Pt P1 C11 -2.1(3)
I1 Pt P1 C12 120.1(2)
I1 Pt P1 C13 -128.0(3)
I1 Pt P2 C21 -175.9(3)
I1 Pt P2 C22 62.4(3)
I1 Pt P2 C23 -49.3(3)
I2 Pt P1 C11 178.1(3)
I2 Pt P1 C12 -59.7(2)
I2 Pt P1 C13 52.2(3)
I2 Pt P2 C21 3.9(3)
I2 Pt P2 C22 -117.8(3)
I2 Pt P2 C23 130.5(3)
P1 C11 C111 C112 85.3(8)
P1 C12 C121 C122 -147.5(6)
P1 C13 C131 C132 -136.4(7)
P2 C21 C211 C212 -86.9(8)
P2 C22 C221 C222 133.4(7)
P2 C23 C231 C232 161.5(6)
